data_1575886
loop_
_publ_author_name
'Senn, Sebastian'
'M&#xf6;rsdorf, Jean-Marc'
'Bertrams, Maria-Sophie'
'Kerzig, Christoph'
'Ballmann, Joachim'

_publ_section_title
;
 &#x3c0;-Extended diphosphonium-bridged ladder stilbenes: water-soluble
 fluorophores with up to eight annulated rings.
;
_journal_issue 43
_journal_name_full 'Chemical science'
_journal_page_first 20517
_journal_page_last 20526
_journal_paper_doi 10.1039/d5sc03752b
_journal_volume 16
_journal_year 2025
_chemical_formula_moiety 'C34 H40 P2, 2(Cl)'
_chemical_formula_sum 'C34 H40 Cl2 P2'
_chemical_formula_weight 581.50
_space_group_crystal_system monoclinic
_space_group_IT_number 14
_space_group_name_Hall '-P 2yn'
_space_group_name_H-M_alt 'P 1 21/n 1'
_atom_sites_solution_hydrogens geom
_atom_sites_solution_primary dual
_audit_creation_date 2025-02-10
_audit_creation_method
;
Olex2 1.5
(compiled 2024.02.16 svn.r378c4104 for OlexSys, GUI svn.r6928)
;
_audit_update_record
;
2025-03-14 deposited with the CCDC.	2025-09-29 downloaded from the CCDC.
;
_cell_angle_alpha 90
_cell_angle_beta 104.4060(10)
_cell_angle_gamma 90
_cell_formula_units_Z 2
_cell_length_a 7.24390(10)
_cell_length_b 18.9138(2)
_cell_length_c 11.37540(10)
_cell_measurement_reflns_used 24187
_cell_measurement_temperature 120(1)
_cell_measurement_theta_max 70.6500
_cell_measurement_theta_min 4.6460
_cell_volume 1509.53(3)
_computing_cell_refinement 'CrysAlisPro 1.171.42.51a (Rigaku OD, 2022)'
_computing_data_collection 'CrysAlisPro 1.171.42.51a (Rigaku OD, 2022)'
_computing_data_reduction 'CrysAlisPro 1.171.42.51a (Rigaku OD, 2022)'
_computing_molecular_graphics 'Olex2 1.5 (Dolomanov et al., 2009)'
_computing_publication_material 'Olex2 1.5 (Dolomanov et al., 2009)'
_computing_structure_refinement 'SHELXL 2019/3 (Sheldrick, 2015)'
_computing_structure_solution 'SHELXT  (Sheldrick, 2015)'
_diffrn_ambient_environment N~2~
_diffrn_ambient_temperature 120(1)
_diffrn_detector 'CCD plate'
_diffrn_detector_area_resol_mean 7.9621
_diffrn_detector_type Eos
_diffrn_measured_fraction_theta_full 0.999
_diffrn_measured_fraction_theta_max 0.995
_diffrn_measurement_details
;
List of Runs (angles in degrees, time in seconds):

  # Type    Start    End  Width  t~exp~   \w     \q     \k     \f   Frames
#--------------------------------------------------------------------------
  1  \w    -21.00  69.00   1.00    3.00    --    0.00  57.00-150.00   90
  2  \w    -26.00  72.00   1.00    3.00    --    0.00  38.00 120.00   98
  3  \w    -38.00  11.00   1.00    3.00    --   10.00 110.00-112.33   49
  4  \w    -31.00  15.00   1.00    3.00    --   14.00 105.00 144.84   46
  5  \w    -38.00  -5.00   1.00    3.00    --   22.00 129.00  70.23   33
  6  \w      2.00  45.00   1.00    9.00    --   34.00  81.00 -98.14   43
  7  \w     -2.00  24.00   1.00    9.00    --   38.00  96.00 -16.74   26
  8  \w      6.00  33.00   1.00    9.00    --   42.00  88.00  -2.18   27
  9  \w      5.00  33.00   1.00    9.00    --   42.00  89.00 116.81   28
 10  \w     14.00  45.00   1.00    9.00    --   46.00  81.00  30.14   31
 11  \w     13.00  40.00   1.00    9.00    --   46.00  83.00-126.04   27
 12  \w     13.00  45.00   1.00    9.00    --   46.00  82.00 -58.30   32
 13  \w     17.00  45.00   1.00    9.00    --   50.00  82.00  97.10   28
 14  \w     21.00 120.00   1.00    9.00    --   50.00  75.00 -26.77   99
 15  \w     18.00  45.00   1.00    9.00    --   50.00  81.00-114.69   27
 16  \w     24.00 124.00   1.00    9.00    --   54.00  77.00 120.00  100
 17  \w     24.00 124.00   1.00    9.00    --   54.00  77.00 150.00  100
 18  \w     24.00 124.00   1.00    9.00    --   54.00  77.00   0.00  100
 19  \w     24.00 124.00   1.00    9.00    --   54.00  77.00-180.00  100
 20  \w     24.00 124.00   1.00    9.00    --   54.00  77.00  51.27  100
 21  \w    -15.00  75.00   1.00    9.00    --   54.00 -57.00   0.00   90
 22  \w    -15.00  75.00   1.00    9.00    --   54.00 -57.00 -90.00   90
 23  \w     23.00 111.00   1.00    9.00    --   54.00-125.00-150.00   88
 24  \w     24.00 124.00   1.00    9.00    --   54.00  77.00 -60.00  100
 25  \w     23.00 111.00   1.00    9.00    --   54.00-125.00 -90.00   88
 26  \w     29.00 128.00   1.00    9.00    --   58.00  75.00 -97.63   99
 27  \w     33.00 126.00   1.00    9.00    --   58.00  69.00 -46.88   93
 28  \w     32.00 127.00   1.00    9.00    --   58.00  70.00 152.47   95
 29  \w     29.00  65.00   1.00    9.00    --   58.00  76.00  31.34   36
 30  \w     30.00  67.00   1.00    9.00    --   58.00  74.00-146.08   37
 31  \w     32.00  57.00   1.00    9.00    --   58.00  74.00 -79.41   25
 32  \w     30.00  55.00   1.00    9.00    --   58.00  76.00  70.68   25
 33  \w     37.00  80.00   1.00    9.00    --   62.00  73.00 -35.06   43
 34  \w     42.00  69.00   1.00    9.00    --   62.00  70.00 113.64   27
 35  \w     39.00  66.00   1.00    9.00    --   62.00  73.00 177.22   27
 36  \w     46.00  76.00   1.00    9.00    --   62.00  62.00  35.01   30
 37  \w     36.00  62.00   1.00    9.00    --   62.00  70.00-115.22   26
 38  \w     42.00  77.00   1.00    9.00    --   62.00  63.00 -50.34   35
 39  \w     32.00  61.00   1.00    9.00    --   62.00  77.00  69.08   29
 40  \w     41.00  68.00   1.00    9.00    --   62.00  66.00  -3.11   27
 41  \w     36.00  63.00   1.00    9.00    --   62.00  73.00 166.36   27
 42  \w     44.00  72.00   1.00    9.00    --   66.00  65.00 119.46   28
 43  \w     40.00  66.00   1.00    9.00    --   66.00  71.00  44.84   26
 44  \w     49.00  75.00   1.00    9.00    --   70.00  70.00 120.15   26
 45  \w     42.00  69.00   1.00    9.00    --   70.00  73.00 -57.71   27
 46  \w     42.00 139.00   1.00    9.00    --   70.00  74.00-106.71   97
 47  \w     90.00 120.00   1.00    9.00    --   74.00  63.00 -17.44   30
 48  \w     53.00  87.00   1.00    9.00    --   74.00  63.00 -17.44   34
 49  \w     53.00 130.00   1.00    9.00    --   74.00  51.00  34.42   77
 50  \w     54.00  81.00   1.00    9.00    --   74.00  69.00 147.46   27
 51  \w     55.00 121.00   1.00    9.00    --   74.00  59.00  75.32   66
 52  \w     46.00 104.00   1.00    9.00    --   74.00  75.00 131.12   58
 53  \w     53.00 101.00   1.00    9.00    --   78.00  69.00 169.60   48
 54  \w     51.00  78.00   1.00    9.00    --   78.00  71.00-154.43   27
 55  \w     48.00  74.00   1.00    9.00    --   78.00  77.00  78.74   26
 56  \w     50.00  76.00   1.00    9.00    --   78.00  73.00  25.46   26
 57  \w     53.00  86.00   1.00   21.00    --   82.00  75.00 -49.18   33
 58  \w     60.00 119.00   1.00   21.00    --   82.00  65.00  41.46   59
 59  \w     71.00 153.00   1.00   21.00    --   86.00  65.00 -29.52   82
 60  \w     58.00 118.00   1.00   21.00    --   86.00  76.00-157.90   60
 61  \w     70.00 103.00   1.00   21.00    --   90.00  56.00 177.73   33
 62  \w     69.00 112.00   1.00   21.00    --   90.00  62.00 154.89   43
 63  \w     69.00  95.00   1.00   21.00    --   94.00  72.00 -50.78   26
 64  \w     64.00 163.00   1.00   21.00    --   94.00  77.00-103.70   99
 65  \w     79.00 115.00   1.00   21.00    --   98.00  58.00  65.97   36
 66  \w    117.00 165.00   1.00   21.00    --  108.00  64.00 150.00   48
 67  \w     86.00 112.00   1.00   21.00    --  108.00  64.00 150.00   26
 68  \w    114.00 177.00   1.00   21.00    --  108.00  77.00  30.00   63
 69  \w     81.00 107.00   1.00   21.00    --  108.00  77.00  30.00   26
 70  \w     86.00 175.00   1.00   21.00    --  108.00  64.00-180.00   89
 71  \w     36.00  79.00   1.00   21.00    --  108.00 -92.00 -60.00   43
 72  \w     96.00 123.00   1.00   21.00    --  108.00  50.00 120.00   27
 73  \w     87.00 175.00   1.00   21.00    --  108.00  64.00   0.00   88
 74  \w     78.00 105.00   1.00   21.00    --  108.00  77.00-150.00   27
 75  \w     41.00 131.00   1.00   21.00    --  108.00 -64.00  90.00   90
 76  \w    120.00 164.00   1.00   21.00    --  108.00  64.00  60.00   44
 77  \w     36.00 109.00   1.00   21.00    --  108.00 -92.00  30.00   73
 78  \w     86.00 114.00   1.00   21.00    --  108.00  64.00  60.00   28
 79  \w     86.00 119.00   1.00   21.00    --  108.00  64.00  30.00   33
 80  \w     41.00 108.00   1.00   21.00    --  108.00-111.00 -90.00   67
 81  \w     85.00 112.00   1.00   21.00    --  108.00  64.00 -90.00   27
 82  \w     45.00 105.00   1.00   21.00    --  108.00-111.00   0.00   60
 83  \w     86.00 112.00   1.00   21.00    --  108.00  63.00 -99.57   26
 84  \w     85.00 174.00   1.00   21.00    --  108.00  64.00  90.00   89
 85  \w     85.00 165.00   1.00   21.00    --  108.00  64.00 -30.00   80
 86  \w     85.00 172.00   1.00   21.00    --  108.00  64.00 -53.24   87
 87  \w     78.00 105.00   1.00   21.00    --  108.00  77.00 -60.00   27
 88  \w     81.00 113.00   1.00   21.00    --  108.00-111.00-180.00   32
 89  \w     85.00 114.00   1.00   21.00    --  108.00  64.00 120.00   29
 90  \w     79.00 104.00   1.00   21.00    --  108.00  77.00 150.00   25
 91  \w     80.00 106.00   1.00   21.00    --  108.00  77.00  60.00   26
 92  \w     79.00 104.00   1.00   21.00    --  108.00  77.00-180.00   25
 93  \w     80.00 107.00   1.00   21.00    --  108.00  77.00   0.00   27
 94  \w     85.00 169.00   1.00   21.00    --  108.00  77.00 -90.00   84
 95  \w     79.00 104.00   1.00   21.00    --  108.00  77.00  90.00   25
 96  \w     86.00 163.00   1.00   21.00    --  108.00  64.00-120.00   77
 97  \w     82.00 177.00   1.00   21.00    --  108.00  77.00 120.00   95
 98  \w     86.00 159.00   1.00   21.00    --  108.00  64.00-150.00   73
 99  \w     86.00 111.00   1.00   21.00    --  108.00  64.00 -60.00   25
100  \w    105.00 130.00   1.00   21.00    --  108.00 -50.00  30.00   25
101  \w     39.00  87.00   1.00   21.00    --  108.00 -50.00  30.00   48
102  \w     79.00 105.00   1.00   21.00    --  108.00  77.00 -30.00   26
103  \w     66.00  91.00   1.00   21.00    --  108.00 -92.00 120.00   25
;
_diffrn_measurement_device 'four-circle diffractometer'
_diffrn_measurement_device_type 'SuperNova, Dual, Cu at home/near, Eos'
_diffrn_measurement_method '\w scans'
_diffrn_orient_matrix_type 'CrysAlisPro convention (1999,Acta A55,543-557)'
_diffrn_orient_matrix_UB_11 0.1670026000
_diffrn_orient_matrix_UB_12 0.0021950000
_diffrn_orient_matrix_UB_13 0.1143531000
_diffrn_orient_matrix_UB_21 -0.1362139000
_diffrn_orient_matrix_UB_22 -0.0216527000
_diffrn_orient_matrix_UB_23 0.0783336000
_diffrn_orient_matrix_UB_31 0.0422167000
_diffrn_orient_matrix_UB_32 -0.0784795000
_diffrn_orient_matrix_UB_33 -0.0184585000
_diffrn_radiation_monochromator mirror
_diffrn_radiation_probe x-ray
_diffrn_radiation_type 'Cu K\a'
_diffrn_radiation_wavelength 1.54184
_diffrn_reflns_av_R_equivalents 0.0382
_diffrn_reflns_av_unetI/netI 0.0133
_diffrn_reflns_Laue_measured_fraction_full 0.999
_diffrn_reflns_Laue_measured_fraction_max 0.995
_diffrn_reflns_limit_h_max 8
_diffrn_reflns_limit_h_min -8
_diffrn_reflns_limit_k_max 20
_diffrn_reflns_limit_k_min -23
_diffrn_reflns_limit_l_max 13
_diffrn_reflns_limit_l_min -13
_diffrn_reflns_number 35263
_diffrn_reflns_point_group_measured_fraction_full 0.999
_diffrn_reflns_point_group_measured_fraction_max 0.995
_diffrn_reflns_theta_full 67.684
_diffrn_reflns_theta_max 70.729
_diffrn_reflns_theta_min 4.645
_diffrn_source 'micro-focus sealed X-ray tube'
_diffrn_source_type 'SuperNova (Cu) X-ray Source'
_exptl_absorpt_coefficient_mu 3.090
_exptl_absorpt_correction_T_max 0.999
_exptl_absorpt_correction_T_min 0.781
_exptl_absorpt_correction_type gaussian
_exptl_absorpt_process_details
;
CrysAlisPro 1.171.42.51a (Rigaku Oxford Diffraction, 2022)
Numerical absorption correction based on gaussian integration over
a multifaceted crystal model
Empirical absorption correction using spherical harmonics,
implemented in SCALE3 ABSPACK scaling algorithm.
;
_exptl_crystal_colour yellow
_exptl_crystal_colour_primary yellow
_exptl_crystal_density_diffrn 1.279
_exptl_crystal_description irregular
_exptl_crystal_F_000 616
_exptl_crystal_size_max 0.13
_exptl_crystal_size_mid 0.09
_exptl_crystal_size_min 0.05
_refine_diff_density_max 0.186
_refine_diff_density_min -0.433
_refine_diff_density_rms 0.060
_refine_ls_extinction_method none
_refine_ls_goodness_of_fit_ref 1.092
_refine_ls_hydrogen_treatment constr
_refine_ls_matrix_type full
_refine_ls_number_parameters 176
_refine_ls_number_reflns 2892
_refine_ls_number_restraints 0
_refine_ls_restrained_S_all 1.092
_refine_ls_R_factor_all 0.0344
_refine_ls_R_factor_gt 0.0338
_refine_ls_shift/su_max 0.000
_refine_ls_shift/su_mean 0.000
_refine_ls_structure_factor_coef Fsqd
_refine_ls_weighting_details 'w=1/[\s^2^(Fo^2^)+(0.0525P)^2^+0.6604P] where P=(Fo^2^+2Fc^2^)/3'
_refine_ls_weighting_scheme calc
_refine_ls_wR_factor_gt 0.0903
_refine_ls_wR_factor_ref 0.0908
_reflns_Friedel_coverage 0.000
_reflns_number_gt 2795
_reflns_number_total 2892
_reflns_threshold_expression 'I > 2\s(I)'
_cod_data_source_file d5sc03752b3.cif
_cod_data_source_block cmpd_4a_ba_jm83
_cod_depositor_comments 'Adding full bibliography for 1575881--1575890.cif.'
_cod_database_code 1575886
_shelx_shelxl_version_number 2019/3
_chemical_oxdiff_formula 'C34 H40 P2 Cl2'
_chemical_oxdiff_usercomment 'JM_Napt_Cl, irregualr, yellow'
_shelx_space_group_comment
;
The symmetry employed for this shelxl refinement is uniquely defined
by the following loop, which should always be used as a source of
symmetry information in preference to the above space-group names.
They are only intended as comments.
;
_shelx_estimated_absorpt_t_max 0.861
_shelx_estimated_absorpt_t_min 0.689
_olex2_refinement_description
;
1. Fixed Uiso
 At 1.2 times of:
  All C(H) groups
 At 1.5 times of:
  All C(H,H,H) groups
2.a Ternary CH refined with riding coordinates:
 C12(H12), C15(H15)
2.b Aromatic/amide H refined with riding coordinates:
 C4(H4), C11(H11), C6(H6), C9(H9), C8(H8), C7(H7)
2.c Idealised Me refined as rotating group:
 C17(H17A,H17B,H17C), C14(H14A,H14B,H14C), C13(H13A,H13B,H13C), C16(H16A,H16B,
 H16C)
;
_olex2_submission_special_instructions 'No special instructions were received'
_oxdiff_exptl_absorpt_empirical_details
;
Empirical correction (ABSPACK) includes:
- Absorption correction using spherical harmonics
- Frame scaling
- Detector area scaling
;

loop_
_space_group_symop_operation_xyz
'x, y, z'
'-x+1/2, y+1/2, -z+1/2'
'-x, -y, -z'
'x-1/2, -y-1/2, z-1/2'

loop_
_atom_site_label
_atom_site_type_symbol
_atom_site_fract_x
_atom_site_fract_y
_atom_site_fract_z
_atom_site_U_iso_or_equiv
_atom_site_adp_type
_atom_site_occupancy
_atom_site_site_symmetry_order
_atom_site_calc_flag
_atom_site_refinement_flags_posn
_atom_site_refinement_flags_adp
_atom_site_refinement_flags_occupancy
_atom_site_disorder_assembly
_atom_site_disorder_group
Cl1 Cl 0.66277(5) 0.71805(2) 0.25104(3) 0.02582(12) Uani 1 1 d . . . . .
P1 P 0.53049(5) 0.38829(2) 0.49045(3) 0.01914(12) Uani 1 1 d . . . . .
C5 C 0.69571(19) 0.42505(8) 0.17225(13) 0.0221(3) Uani 1 1 d . . . . .
C4 C 0.6546(2) 0.38629(8) 0.26999(13) 0.0223(3) Uani 1 1 d . . . . .
H4 H 0.663687 0.336174 0.272052 0.027 Uiso 1 1 calc R U . . .
C10 C 0.68553(19) 0.50035(8) 0.17143(13) 0.0221(3) Uani 1 1 d . . . . .
C2 C 0.58771(19) 0.49821(7) 0.35885(13) 0.0205(3) Uani 1 1 d . . . . .
C1 C 0.51990(19) 0.52447(8) 0.46116(13) 0.0208(3) Uani 1 1 d . . . . .
C11 C 0.63078(19) 0.53631(8) 0.26690(13) 0.0218(3) Uani 1 1 d . . . . .
H11 H 0.624064 0.586473 0.266979 0.026 Uiso 1 1 calc R U . . .
C3 C 0.60177(19) 0.42213(8) 0.36094(12) 0.0205(3) Uani 1 1 d . . . . .
C12 C 0.7246(2) 0.34803(8) 0.60443(13) 0.0234(3) Uani 1 1 d . . . . .
H12 H 0.672353 0.332009 0.673476 0.028 Uiso 1 1 calc R U . . .
C6 C 0.7444(2) 0.38957(8) 0.07432(14) 0.0266(3) Uani 1 1 d . . . . .
H6 H 0.753120 0.339455 0.074523 0.032 Uiso 1 1 calc R U . . .
C15 C 0.3139(2) 0.33589(8) 0.44704(13) 0.0228(3) Uani 1 1 d . . . . .
H15 H 0.269473 0.326296 0.521995 0.027 Uiso 1 1 calc R U . . .
C9 C 0.7248(2) 0.53787(8) 0.07259(13) 0.0248(3) Uani 1 1 d . . . . .
H9 H 0.720319 0.588074 0.071387 0.030 Uiso 1 1 calc R U . . .
C8 C 0.7694(2) 0.50176(9) -0.02159(14) 0.0277(3) Uani 1 1 d . . . . .
H8 H 0.793954 0.527199 -0.088083 0.033 Uiso 1 1 calc R U . . .
C7 C 0.7789(2) 0.42742(9) -0.02032(14) 0.0289(3) Uani 1 1 d . . . . .
H7 H 0.809639 0.403238 -0.086144 0.035 Uiso 1 1 calc R U . . .
C17 C 0.3472(2) 0.26490(9) 0.39215(18) 0.0370(4) Uani 1 1 d . . . . .
H17A H 0.404436 0.272735 0.323721 0.055 Uiso 1 1 calc R U . . .
H17B H 0.225277 0.240236 0.363610 0.055 Uiso 1 1 calc R U . . .
H17C H 0.433303 0.236110 0.453859 0.055 Uiso 1 1 calc R U . . .
C14 C 0.8782(2) 0.40373(9) 0.65283(16) 0.0330(4) Uani 1 1 d . . . . .
H14A H 0.924486 0.422949 0.585445 0.049 Uiso 1 1 calc R U . . .
H14B H 0.984319 0.381905 0.712282 0.049 Uiso 1 1 calc R U . . .
H14C H 0.823904 0.441985 0.691745 0.049 Uiso 1 1 calc R U . . .
C13 C 0.8095(3) 0.28355(9) 0.55549(16) 0.0375(4) Uani 1 1 d . . . . .
H13A H 0.720354 0.243801 0.546782 0.056 Uiso 1 1 calc R U . . .
H13B H 0.930337 0.270619 0.612143 0.056 Uiso 1 1 calc R U . . .
H13C H 0.832212 0.294971 0.476224 0.056 Uiso 1 1 calc R U . . .
C16 C 0.1586(2) 0.37869(9) 0.36006(18) 0.0383(4) Uani 1 1 d . . . . .
H16A H 0.130133 0.421297 0.401327 0.057 Uiso 1 1 calc R U . . .
H16B H 0.043095 0.349885 0.334510 0.057 Uiso 1 1 calc R U . . .
H16C H 0.203207 0.392283 0.288673 0.057 Uiso 1 1 calc R U . . .

loop_
_atom_site_aniso_label
_atom_site_aniso_U_11
_atom_site_aniso_U_22
_atom_site_aniso_U_33
_atom_site_aniso_U_23
_atom_site_aniso_U_13
_atom_site_aniso_U_12
Cl1 0.0287(2) 0.0196(2) 0.0284(2) 0.00425(12) 0.00572(14) -0.00128(12)
P1 0.0209(2) 0.0179(2) 0.0187(2) -0.00012(12) 0.00519(14) -0.00010(12)
C5 0.0204(7) 0.0248(8) 0.0214(7) -0.0003(5) 0.0057(5) 0.0010(5)
C4 0.0216(7) 0.0213(7) 0.0235(7) -0.0002(5) 0.0049(6) 0.0010(5)
C10 0.0182(6) 0.0249(8) 0.0224(7) 0.0007(5) 0.0033(5) -0.0009(5)
C2 0.0190(6) 0.0212(7) 0.0208(7) -0.0014(5) 0.0039(5) -0.0001(5)
C1 0.0205(7) 0.0210(7) 0.0202(7) -0.0006(5) 0.0039(5) -0.0003(5)
C11 0.0207(7) 0.0207(7) 0.0233(7) 0.0005(5) 0.0042(6) -0.0013(5)
C3 0.0198(6) 0.0211(7) 0.0203(7) 0.0012(5) 0.0042(5) -0.0007(5)
C12 0.0249(7) 0.0239(7) 0.0208(7) 0.0026(6) 0.0043(5) 0.0016(6)
C6 0.0284(8) 0.0275(8) 0.0251(8) -0.0008(6) 0.0086(6) 0.0029(6)
C15 0.0231(7) 0.0225(7) 0.0231(7) -0.0003(6) 0.0064(5) -0.0038(6)
C9 0.0237(7) 0.0263(8) 0.0243(7) 0.0026(6) 0.0056(6) -0.0017(6)
C8 0.0262(8) 0.0345(9) 0.0232(7) 0.0039(6) 0.0078(6) -0.0005(6)
C7 0.0315(8) 0.0335(9) 0.0239(7) -0.0014(6) 0.0108(6) 0.0024(6)
C17 0.0346(9) 0.0281(9) 0.0492(10) -0.0134(7) 0.0122(8) -0.0070(7)
C14 0.0282(8) 0.0319(9) 0.0339(8) 0.0011(7) -0.0015(6) -0.0007(7)
C13 0.0377(9) 0.0338(9) 0.0355(9) -0.0048(7) -0.0014(7) 0.0133(7)
C16 0.0262(8) 0.0325(9) 0.0497(11) 0.0079(8) -0.0029(7) -0.0039(7)

loop_
_atom_type_symbol
_atom_type_description
_atom_type_scat_dispersion_real
_atom_type_scat_dispersion_imag
_atom_type_scat_source
C C 0.0181 0.0091 'International Tables Vol C Tables 4.2.6.8 and 6.1.1.4'
H H 0.0000 0.0000 'International Tables Vol C Tables 4.2.6.8 and 6.1.1.4'
Cl Cl 0.3639 0.7018 'International Tables Vol C Tables 4.2.6.8 and 6.1.1.4'
P P 0.2955 0.4335 'International Tables Vol C Tables 4.2.6.8 and 6.1.1.4'

loop_
_exptl_crystal_face_index_h
_exptl_crystal_face_index_k
_exptl_crystal_face_index_l
_exptl_crystal_face_perp_dist
0 -12 0 0.0512
-3 -1 7 0.0639
-3 8 5 0.0538
3 -8 -5 0.0399
3 4 -6 0.0315
1 11 -3 0.0587
3 1 3 0.0139
-3 -1 -3 0.0394
-3 10 0 0.0586
-4 5 0 0.0486
0 -12 -1 0.0478
0 -8 -5 0.0418

loop_
_geom_angle_atom_site_label_1
_geom_angle_atom_site_label_2
_geom_angle_atom_site_label_3
_geom_angle
_geom_angle_site_symmetry_1
_geom_angle_site_symmetry_3
_geom_angle_publ_flag
C1 P1 C12 110.08(7) 3_666 . ?
C1 P1 C15 110.79(7) 3_666 . ?
C3 P1 C1 92.61(7) . 3_666 ?
C3 P1 C12 113.80(7) . . ?
C3 P1 C15 112.11(7) . . ?
C15 P1 C12 115.22(7) . . ?
C4 C5 C10 119.92(13) . . ?
C6 C5 C4 120.73(14) . . ?
C6 C5 C10 119.34(13) . . ?
C5 C4 H4 120.4 . . ?
C3 C4 C5 119.17(13) . . ?
C3 C4 H4 120.4 . . ?
C11 C10 C5 119.84(13) . . ?
C9 C10 C5 119.02(13) . . ?
C9 C10 C11 121.11(14) . . ?
C11 C2 C1 128.08(13) . . ?
C11 C2 C3 120.62(13) . . ?
C3 C2 C1 111.28(12) . . ?
C2 C1 P1 133.50(11) . 3_666 ?
C1 C1 P1 109.42(14) 3_666 3_666 ?
C1 C1 C2 117.06(17) 3_666 . ?
C10 C11 H11 120.2 . . ?
C2 C11 C10 119.53(13) . . ?
C2 C11 H11 120.2 . . ?
C4 C3 P1 129.42(11) . . ?
C4 C3 C2 120.90(13) . . ?
C2 C3 P1 109.60(10) . . ?
P1 C12 H12 108.0 . . ?
C14 C12 P1 109.31(10) . . ?
C14 C12 H12 108.0 . . ?
C14 C12 C13 110.92(13) . . ?
C13 C12 P1 112.47(10) . . ?
C13 C12 H12 108.0 . . ?
C5 C6 H6 120.0 . . ?
C7 C6 C5 120.06(14) . . ?
C7 C6 H6 120.0 . . ?
P1 C15 H15 107.8 . . ?
C17 C15 P1 112.18(11) . . ?
C17 C15 H15 107.8 . . ?
C17 C15 C16 111.50(14) . . ?
C16 C15 P1 109.45(10) . . ?
C16 C15 H15 107.8 . . ?
C10 C9 H9 119.9 . . ?
C8 C9 C10 120.12(14) . . ?
C8 C9 H9 119.9 . . ?
C9 C8 H8 119.7 . . ?
C9 C8 C7 120.58(14) . . ?
C7 C8 H8 119.7 . . ?
C6 C7 C8 120.88(14) . . ?
C6 C7 H7 119.6 . . ?
C8 C7 H7 119.6 . . ?
C15 C17 H17A 109.5 . . ?
C15 C17 H17B 109.5 . . ?
C15 C17 H17C 109.5 . . ?
H17A C17 H17B 109.5 . . ?
H17A C17 H17C 109.5 . . ?
H17B C17 H17C 109.5 . . ?
C12 C14 H14A 109.5 . . ?
C12 C14 H14B 109.5 . . ?
C12 C14 H14C 109.5 . . ?
H14A C14 H14B 109.5 . . ?
H14A C14 H14C 109.5 . . ?
H14B C14 H14C 109.5 . . ?
C12 C13 H13A 109.5 . . ?
C12 C13 H13B 109.5 . . ?
C12 C13 H13C 109.5 . . ?
H13A C13 H13B 109.5 . . ?
H13A C13 H13C 109.5 . . ?
H13B C13 H13C 109.5 . . ?
C15 C16 H16A 109.5 . . ?
C15 C16 H16B 109.5 . . ?
C15 C16 H16C 109.5 . . ?
H16A C16 H16B 109.5 . . ?
H16A C16 H16C 109.5 . . ?
H16B C16 H16C 109.5 . . ?

loop_
_geom_bond_atom_site_label_1
_geom_bond_atom_site_label_2
_geom_bond_distance
_geom_bond_site_symmetry_2
_geom_bond_publ_flag
P1 C1 1.8052(15) 3_666 ?
P1 C3 1.7959(14) . ?
P1 C12 1.8252(14) . ?
P1 C15 1.8173(14) . ?
C5 C4 1.424(2) . ?
C5 C10 1.426(2) . ?
C5 C6 1.418(2) . ?
C4 H4 0.9500 . ?
C4 C3 1.369(2) . ?
C10 C11 1.419(2) . ?
C10 C9 1.417(2) . ?
C2 C1 1.458(2) . ?
C2 C11 1.369(2) . ?
C2 C3 1.442(2) . ?
C1 C1 1.359(3) 3_666 ?
C11 H11 0.9500 . ?
C12 H12 1.0000 . ?
C12 C14 1.532(2) . ?
C12 C13 1.532(2) . ?
C6 H6 0.9500 . ?
C6 C7 1.367(2) . ?
C15 H15 1.0000 . ?
C15 C17 1.525(2) . ?
C15 C16 1.532(2) . ?
C9 H9 0.9500 . ?
C9 C8 1.375(2) . ?
C8 H8 0.9500 . ?
C8 C7 1.408(2) . ?
C7 H7 0.9500 . ?
C17 H17A 0.9800 . ?
C17 H17B 0.9800 . ?
C17 H17C 0.9800 . ?
C14 H14A 0.9800 . ?
C14 H14B 0.9800 . ?
C14 H14C 0.9800 . ?
C13 H13A 0.9800 . ?
C13 H13B 0.9800 . ?
C13 H13C 0.9800 . ?
C16 H16A 0.9800 . ?
C16 H16B 0.9800 . ?
C16 H16C 0.9800 . ?

loop_
_geom_torsion_atom_site_label_1
_geom_torsion_atom_site_label_2
_geom_torsion_atom_site_label_3
_geom_torsion_atom_site_label_4
_geom_torsion
_geom_torsion_site_symmetry_1
_geom_torsion_site_symmetry_2
_geom_torsion_site_symmetry_3
_geom_torsion_site_symmetry_4
_geom_torsion_publ_flag
C5 C4 C3 P1 176.59(11) . . . . ?
C5 C4 C3 C2 -0.1(2) . . . . ?
C5 C10 C11 C2 -0.2(2) . . . . ?
C5 C10 C9 C8 0.9(2) . . . . ?
C5 C6 C7 C8 0.9(2) . . . . ?
C4 C5 C10 C11 -1.2(2) . . . . ?
C4 C5 C10 C9 -179.26(13) . . . . ?
C4 C5 C6 C7 178.36(14) . . . . ?
C10 C5 C4 C3 1.3(2) . . . . ?
C10 C5 C6 C7 -0.8(2) . . . . ?
C10 C9 C8 C7 -0.8(2) . . . . ?
C1 P1 C3 C4 -176.27(14) 3_666 . . . ?
C1 P1 C3 C2 0.70(10) 3_666 . . . ?
C1 P1 C12 C14 -41.09(12) 3_666 . . . ?
C1 P1 C12 C13 -164.75(12) 3_666 . . . ?
C1 P1 C15 C17 173.51(11) 3_666 . . . ?
C1 P1 C15 C16 49.20(13) 3_666 . . . ?
C1 C2 C11 C10 -176.66(13) . . . . ?
C1 C2 C3 P1 -0.22(14) . . . . ?
C1 C2 C3 C4 177.06(12) . . . . ?
C11 C10 C9 C8 -177.11(13) . . . . ?
C11 C2 C1 P1 -0.9(2) . . . 3_666 ?
C11 C2 C1 C1 177.63(16) . . . 3_666 ?
C11 C2 C3 P1 -178.61(11) . . . . ?
C11 C2 C3 C4 -1.3(2) . . . . ?
C3 P1 C12 C14 61.28(12) . . . . ?
C3 P1 C12 C13 -62.38(13) . . . . ?
C3 P1 C15 C17 71.57(13) . . . . ?
C3 P1 C15 C16 -52.74(13) . . . . ?
C3 C2 C1 P1 -179.15(11) . . . 3_666 ?
C3 C2 C1 C1 -0.6(2) . . . 3_666 ?
C3 C2 C11 C10 1.4(2) . . . . ?
C12 P1 C3 C4 70.42(15) . . . . ?
C12 P1 C3 C2 -112.61(10) . . . . ?
C12 P1 C15 C17 -60.71(14) . . . . ?
C12 P1 C15 C16 174.98(11) . . . . ?
C6 C5 C4 C3 -177.79(13) . . . . ?
C6 C5 C10 C11 177.91(13) . . . . ?
C6 C5 C10 C9 -0.1(2) . . . . ?
C15 P1 C3 C4 -62.56(15) . . . . ?
C15 P1 C3 C2 114.41(10) . . . . ?
C15 P1 C12 C14 -167.23(10) . . . . ?
C15 P1 C12 C13 69.11(13) . . . . ?
C9 C10 C11 C2 177.81(13) . . . . ?
C9 C8 C7 C6 -0.1(2) . . . . ?

loop_
_exptl_oxdiff_crystal_face_indexfrac_h
_exptl_oxdiff_crystal_face_indexfrac_k
_exptl_oxdiff_crystal_face_indexfrac_l
_exptl_oxdiff_crystal_face_x
_exptl_oxdiff_crystal_face_y
_exptl_oxdiff_crystal_face_z
0.3590 -12.2314 0.1716 0.0527 0.2294 0.9719
-3.1201 -0.5646 6.5602 0.2279 0.9511 -0.2085
-2.6357 7.6530 4.9292 0.1403 0.5794 -0.8029
2.5870 -7.9131 -4.8080 -0.1351 -0.5577 0.8190
2.8333 4.2841 -6.2415 -0.2312 -0.9676 -0.1014
0.9814 11.2090 -2.8946 -0.1425 -0.6031 -0.7848
3.4966 0.9704 3.3795 0.9725 -0.2326 0.0091
-3.4966 -0.9704 -3.3795 -0.9725 0.2326 -0.0091
-2.5422 10.0964 -0.2791 -0.4343 0.1058 -0.8945
-4.2800 4.5227 0.3213 -0.6681 0.5102 -0.5416
0.0346 -12.0341 -1.4311 -0.1843 0.1437 0.9723
-0.3421 -7.8422 -5.3429 -0.6853 -0.2021 0.6996
